data_4067593
loop_
_publ_author_name
'Panda, Tarun K.'
'Tsurugi, Hayato'
'Pal, Kuntal'
'Kaneko, Hiroshi'
'Mashima, Kazushi'

_publ_section_title
;
 Highly Reactive Metal&#x2212;Nitrogen Bond Induced C&#x2212;H Bond
 Activation and Azametallacycle Formation
;
_journal_issue 1
_journal_name_full Organometallics
_journal_page_first 34
_journal_paper_doi 10.1021/om901027v
_journal_volume 29
_journal_year 2010
_chemical_formula_moiety 'C26 H44 Hf N6'
_chemical_formula_sum 'C26 H44 Hf N6'
_chemical_formula_weight 619.16
_chemical_name_common 7d
_chemical_name_systematic
;
 ?
;
_space_group_IT_number 33
_symmetry_cell_setting orthorhombic
_symmetry_space_group_name_Hall 'P 2c -2n'
_symmetry_space_group_name_H-M 'P n a 21'
_atom_sites_solution_hydrogens geom
_atom_sites_solution_primary direct
_atom_sites_solution_secondary difmap
_audit_creation_method SHELXL-97
_cell_angle_alpha 90
_cell_angle_beta 90
_cell_angle_gamma 90
_cell_formula_units_Z 4
_cell_length_a 13.693(5)
_cell_length_b 14.262(5)
_cell_length_c 14.705(5)
_cell_measurement_temperature 120(2)
_cell_measurement_theta_max 30.4
_cell_measurement_theta_min 3.2
_cell_volume 2871.7(18)
_computing_cell_refinement 'RAPID-AUTO (Rigaku, 1998)'
_computing_data_collection 'RAPID-AUTO (Rigaku, 1998)'
_computing_data_reduction 'teXan (Rigaku/MSC, 2004)'
_computing_molecular_graphics Ortep-32
_computing_publication_material WinGX
_computing_structure_refinement 'SHELXL-97 (Sheldrick, 1997)'
_computing_structure_solution 'SIR 97'
_diffrn_ambient_temperature 120(2)
_diffrn_detector_area_resol_mean 10.00
_diffrn_measured_fraction_theta_full 0.998
_diffrn_measured_fraction_theta_max 0.998
_diffrn_measurement_device_type 'Rigaku RAXIS-RAPID Imaging Plate'
_diffrn_measurement_method \w
_diffrn_radiation_monochromator graphite
_diffrn_radiation_source 'fine-focus sealed tube'
_diffrn_radiation_type MoK\a
_diffrn_radiation_wavelength 0.71075
_diffrn_reflns_av_R_equivalents 0.0520
_diffrn_reflns_av_sigmaI/netI 0.0351
_diffrn_reflns_limit_h_max 19
_diffrn_reflns_limit_h_min -19
_diffrn_reflns_limit_k_max 20
_diffrn_reflns_limit_k_min -20
_diffrn_reflns_limit_l_max 20
_diffrn_reflns_limit_l_min -20
_diffrn_reflns_number 55932
_diffrn_reflns_theta_full 30.42
_diffrn_reflns_theta_max 30.42
_diffrn_reflns_theta_min 3.22
_exptl_absorpt_coefficient_mu 3.656
_exptl_absorpt_correction_T_max 0.45
_exptl_absorpt_correction_T_min 0.296
_exptl_absorpt_correction_type empirical
_exptl_absorpt_process_details
;
Higashi, H. (1995), ABSCOR: Program for Absorption
Correction, Rigaku Corporation, Tokyo, Japan.
;
_exptl_crystal_colour colorless
_exptl_crystal_density_diffrn 1.432
_exptl_crystal_density_method 'not measured'
_exptl_crystal_description Platelet
_exptl_crystal_F_000 1256
_exptl_crystal_size_max 0.32
_exptl_crystal_size_mid 0.26
_exptl_crystal_size_min 0.22
_refine_diff_density_max 1.636
_refine_diff_density_min -0.523
_refine_diff_density_rms 0.088
_refine_ls_abs_structure_details 'Flack H D (1983), Acta Cryst. A39, 876-881'
_refine_ls_abs_structure_Flack 0.010(7)
_refine_ls_extinction_method none
_refine_ls_goodness_of_fit_ref 0.957
_refine_ls_hydrogen_treatment constr
_refine_ls_matrix_type full
_refine_ls_number_parameters 310
_refine_ls_number_reflns 8650
_refine_ls_number_restraints 1
_refine_ls_restrained_S_all 0.957
_refine_ls_R_factor_all 0.0247
_refine_ls_R_factor_gt 0.0234
_refine_ls_shift/su_max 0.033
_refine_ls_shift/su_mean 0.001
_refine_ls_structure_factor_coef Fsqd
_refine_ls_weighting_details 'calc w=1/[\s^2^(Fo^2^)+(0.0334P)^2^+1.2580P] where P=(Fo^2^+2Fc^2^)/3'
_refine_ls_weighting_scheme calc
_refine_ls_wR_factor_gt 0.0554
_refine_ls_wR_factor_ref 0.0565
_reflns_number_gt 8313
_reflns_number_total 8650
_reflns_threshold_expression >2sigma(I)
_cod_data_source_file om901027v_si_002.cif
_cod_data_source_block 7d
_cod_database_code 4067593

loop_
_symmetry_equiv_pos_as_xyz
'x, y, z'
'-x, -y, z+1/2'
'-x+1/2, y+1/2, z+1/2'
'x+1/2, -y+1/2, z'

loop_
_atom_site_label
_atom_site_type_symbol
_atom_site_fract_x
_atom_site_fract_y
_atom_site_fract_z
_atom_site_U_iso_or_equiv
_atom_site_adp_type
_atom_site_occupancy
_atom_site_symmetry_multiplicity
_atom_site_calc_flag
_atom_site_refinement_flags
Hf1 Hf -0.236922(5) -0.934491(5) -0.107071(19) 0.01880(3) Uani 1 1 d .
N1 N -0.30486(14) -1.02757(14) -0.22419(13) 0.0198(4) Uani 1 1 d .
N2 N -0.13168(15) -1.03213(16) -0.14899(14) 0.0244(4) Uani 1 1 d .
N3 N -0.36879(18) -0.95021(18) -0.04253(17) 0.0313(5) Uani 1 1 d .
N4 N -0.21820(17) -0.81411(16) -0.18164(16) 0.0264(4) Uani 1 1 d .
N5 N -0.16439(17) -0.89440(16) 0.01083(15) 0.0297(5) Uani 1 1 d .
N6 N -0.25935(15) -1.11842(18) -0.35224(16) 0.0259(5) Uani 1 1 d .
C1 C -0.24158(18) -1.07571(18) -0.2730(2) 0.0207(5) Uani 1 1 d .
C2 C -0.1403(2) -1.0837(2) -0.23399(19) 0.0287(5) Uani 1 1 d .
H1A H -0.1251 -1.1492 -0.2234 0.034 Uiso 1 1 calc R
H1B H -0.0934 -1.0593 -0.2775 0.034 Uiso 1 1 calc R
C3 C -0.04031(16) -1.04890(16) -0.1050(3) 0.0291(4) Uani 1 1 d .
C4 C -0.0363(2) -1.1099(2) -0.0294(2) 0.0368(6) Uani 1 1 d .
C5 C 0.0537(3) -1.1233(3) 0.0135(2) 0.0520(9) Uani 1 1 d .
H31 H 0.0570 -1.1627 0.0639 0.062 Uiso 1 1 calc R
C6 C 0.1374(3) -1.0802(3) -0.0164(3) 0.0559(11) Uani 1 1 d .
H9 H 0.1965 -1.0913 0.0129 0.067 Uiso 1 1 calc R
C7 C 0.1337(2) -1.0208(2) -0.0896(2) 0.0456(9) Uani 1 1 d .
H8 H 0.1905 -0.9914 -0.1094 0.055 Uiso 1 1 calc R
C8 C 0.0450(2) -1.0038(2) -0.1351(2) 0.0353(6) Uani 1 1 d .
C9 C -0.1265(3) -1.1592(3) 0.0038(2) 0.0467(8) Uani 1 1 d .
H10A H -0.1730 -1.1137 0.0249 0.070 Uiso 1 1 calc R
H10B H -0.1096 -1.2006 0.0527 0.070 Uiso 1 1 calc R
H10C H -0.1546 -1.1947 -0.0451 0.070 Uiso 1 1 calc R
C10 C 0.0415(3) -0.9334(2) -0.2123(3) 0.0439(8) Uani 1 1 d .
H12A H -0.0002 -0.8821 -0.1957 0.066 Uiso 1 1 calc R
H12B H 0.0164 -0.9632 -0.2659 0.066 Uiso 1 1 calc R
H12C H 0.1061 -0.9103 -0.2241 0.066 Uiso 1 1 calc R
C11C C -0.4072(3) -1.0470(2) -0.2300(2) 0.0256(6) Uani 1 1 d .
C12 C -0.4401(2) -1.1377(2) -0.20563(19) 0.0338(6) Uani 1 1 d .
C13 C -0.5406(3) -1.1536(3) -0.2001(2) 0.0481(9) Uani 1 1 d .
H44 H -0.5628 -1.2127 -0.1833 0.058 Uiso 1 1 d R
C14 C -0.6079(3) -1.0841(3) -0.2190(3) 0.0531(10) Uani 1 1 d .
H45 H -0.6745 -1.0963 -0.2152 0.064 Uiso 1 1 calc R
C15 C -0.5745(2) -0.9957(3) -0.2435(2) 0.0428(8) Uani 1 1 d .
H46 H -0.6193 -0.9487 -0.2567 0.051 Uiso 1 1 calc R
C16 C -0.47501(18) -0.9763(2) -0.24881(18) 0.0288(5) Uani 1 1 d .
C17 C -0.4421(2) -0.88023(19) -0.2787(2) 0.0350(6) Uani 1 1 d .
H17A H -0.4981 -0.8411 -0.2886 0.052 Uiso 1 1 calc R
H17B H -0.4055 -0.8855 -0.3342 0.052 Uiso 1 1 calc R
H17C H -0.4016 -0.8530 -0.2325 0.052 Uiso 1 1 calc R
C18 C -0.3701(3) -1.2164(2) -0.1825(2) 0.0452(8) Uani 1 1 d .
H18A H -0.4058 -1.2679 -0.1567 0.068 Uiso 1 1 calc R
H18B H -0.3227 -1.1944 -0.1394 0.068 Uiso 1 1 calc R
H18C H -0.3375 -1.2369 -0.2368 0.068 Uiso 1 1 calc R
C19 C -0.3429(2) -1.0950(2) -0.40923(18) 0.0319(6) Uani 1 1 d .
H3A H -0.3661 -1.0336 -0.3938 0.048 Uiso 1 1 calc R
H3B H -0.3940 -1.1400 -0.3995 0.048 Uiso 1 1 calc R
H3C H -0.3236 -1.0962 -0.4720 0.048 Uiso 1 1 calc R
C20 C -0.1900(2) -1.1837(2) -0.39453(19) 0.0339(6) Uani 1 1 d .
H6A H -0.1480 -1.2096 -0.3486 0.051 Uiso 1 1 calc R
H6B H -0.1513 -1.1508 -0.4387 0.051 Uiso 1 1 calc R
H6C H -0.2252 -1.2333 -0.4239 0.051 Uiso 1 1 calc R
C21 C -0.1916(2) -0.8124(2) -0.27715(19) 0.0358(6) Uani 1 1 d .
H21A H -0.1289 -0.7831 -0.2840 0.054 Uiso 1 1 calc R
H21B H -0.2396 -0.7776 -0.3106 0.054 Uiso 1 1 calc R
H21C H -0.1887 -0.8754 -0.3000 0.054 Uiso 1 1 calc R
C22 C -0.2185(3) -0.7201(2) -0.1460(3) 0.0443(8) Uani 1 1 d .
H22A H -0.2613 -0.6817 -0.1819 0.066 Uiso 1 1 calc R
H22B H -0.1535 -0.6949 -0.1483 0.066 Uiso 1 1 calc R
H22C H -0.2408 -0.7210 -0.0841 0.066 Uiso 1 1 calc R
C23 C -0.4261(2) -0.8664(2) -0.0227(2) 0.0411(7) Uani 1 1 d .
H33A H -0.4316 -0.8587 0.0419 0.062 Uiso 1 1 calc R
H33B H -0.4901 -0.8729 -0.0487 0.062 Uiso 1 1 calc R
H33C H -0.3944 -0.8126 -0.0484 0.062 Uiso 1 1 calc R
C24 C -0.4173(3) -1.0330(3) -0.0066(3) 0.0454(10) Uani 1 1 d .
H32A H -0.4820 -1.0371 -0.0315 0.068 Uiso 1 1 calc R
H32B H -0.4211 -1.0285 0.0584 0.068 Uiso 1 1 calc R
H32C H -0.3808 -1.0879 -0.0231 0.068 Uiso 1 1 calc R
C25 C -0.0671(2) -0.8536(2) 0.0105(3) 0.0423(8) Uani 1 1 d .
H13A H -0.0202 -0.9005 0.0273 0.063 Uiso 1 1 calc R
H13B H -0.0646 -0.8028 0.0532 0.063 Uiso 1 1 calc R
H13C H -0.0524 -0.8306 -0.0493 0.063 Uiso 1 1 calc R
C26 C -0.1899(3) -0.9226(3) 0.1025(2) 0.0472(9) Uani 1 1 d .
H14A H -0.1864 -0.8692 0.1422 0.071 Uiso 1 1 calc R
H14B H -0.1452 -0.9699 0.1230 0.071 Uiso 1 1 calc R
H14C H -0.2551 -0.9473 0.1030 0.071 Uiso 1 1 calc R

loop_
_atom_site_aniso_label
_atom_site_aniso_U_11
_atom_site_aniso_U_22
_atom_site_aniso_U_33
_atom_site_aniso_U_23
_atom_site_aniso_U_13
_atom_site_aniso_U_12
Hf1 0.01678(5) 0.02140(5) 0.01822(5) -0.00556(5) -0.00005(12) -0.00048(2)
N1 0.0190(9) 0.0204(9) 0.0199(9) -0.0052(7) -0.0016(7) -0.0002(7)
N2 0.0219(9) 0.0283(10) 0.0231(9) -0.0088(8) -0.0065(8) 0.0050(8)
N3 0.0243(11) 0.0442(13) 0.0254(11) -0.0121(9) 0.0065(9) -0.0070(9)
N4 0.0279(10) 0.0232(10) 0.0279(11) -0.0048(8) 0.0025(8) -0.0012(8)
N5 0.0269(10) 0.0354(12) 0.0267(11) -0.0100(9) -0.0043(8) 0.0005(9)
N6 0.0229(9) 0.0319(12) 0.0228(12) -0.0109(9) -0.0027(7) 0.0057(8)
C1 0.0202(11) 0.0215(12) 0.0204(13) -0.0046(9) -0.0016(8) 0.0012(7)
C2 0.0236(12) 0.0360(13) 0.0267(12) -0.0118(11) -0.0070(10) 0.0113(10)
C3 0.0265(9) 0.0328(10) 0.0281(11) -0.0132(16) -0.0082(19) 0.0088(8)
C4 0.0404(15) 0.0389(15) 0.0311(14) -0.0062(12) -0.0120(12) 0.0119(12)
C5 0.055(2) 0.060(2) 0.0414(18) -0.0082(16) -0.0265(16) 0.0203(18)
C6 0.0395(19) 0.067(2) 0.062(2) -0.0197(19) -0.0277(18) 0.0198(17)
C7 0.0272(12) 0.0510(17) 0.059(3) -0.0222(16) -0.0135(13) 0.0073(11)
C8 0.0252(11) 0.0400(14) 0.0408(15) -0.0170(11) -0.0068(9) 0.0069(10)
C9 0.055(2) 0.0509(19) 0.0347(16) 0.0082(14) -0.0047(14) 0.0084(16)
C10 0.0290(15) 0.048(2) 0.054(2) -0.0068(14) 0.0030(15) -0.0054(11)
C11C 0.0221(12) 0.0320(13) 0.0228(13) -0.0090(11) 0.0032(11) -0.0062(10)
C12 0.0363(14) 0.0345(14) 0.0306(13) -0.0107(11) 0.0029(11) -0.0131(11)
C13 0.0464(18) 0.058(2) 0.0398(16) -0.0180(15) 0.0111(14) -0.0304(17)
C14 0.0265(15) 0.086(3) 0.047(2) -0.0290(19) 0.0071(14) -0.0202(17)
C15 0.0205(12) 0.070(2) 0.0374(15) -0.0257(15) -0.0038(11) 0.0032(13)
C16 0.0211(11) 0.0387(14) 0.0267(12) -0.0144(11) -0.0016(9) 0.0026(10)
C17 0.0312(13) 0.0320(13) 0.0418(15) -0.0065(12) -0.0102(11) 0.0121(11)
C18 0.063(2) 0.0263(14) 0.0463(17) 0.0034(12) 0.0074(15) -0.0116(14)
C19 0.0265(12) 0.0446(15) 0.0246(12) -0.0113(11) -0.0062(10) 0.0057(11)
C20 0.0282(12) 0.0403(15) 0.0331(13) -0.0179(11) -0.0018(10) 0.0080(11)
C21 0.0463(17) 0.0344(14) 0.0268(13) -0.0003(11) 0.0037(12) -0.0091(12)
C22 0.064(2) 0.0300(15) 0.0392(16) -0.0058(13) 0.0026(16) -0.0005(15)
C23 0.0239(12) 0.0553(19) 0.0441(17) -0.0210(15) 0.0059(12) -0.0017(12)
C24 0.047(2) 0.060(2) 0.0299(17) -0.0118(17) 0.0130(16) -0.022(2)
C25 0.0272(13) 0.0466(18) 0.0529(19) -0.0255(15) -0.0095(13) -0.0009(12)
C26 0.062(3) 0.0503(19) 0.0294(16) -0.0059(13) -0.0135(16) 0.0026(16)

loop_
_atom_type_symbol
_atom_type_description
_atom_type_scat_dispersion_real
_atom_type_scat_dispersion_imag
_atom_type_scat_source
C C 0.0030 0.0020 'International Tables Vol C Tables 4.2.6.8 and 6.1.1.4'
H H 0.0000 0.0000 'International Tables Vol C Tables 4.2.6.8 and 6.1.1.4'
Hf Hf -0.5830 6.1850 'International Tables Vol C Tables 4.2.6.8 and 6.1.1.4'
N N 0.0060 0.0030 'International Tables Vol C Tables 4.2.6.8 and 6.1.1.4'

loop_
_geom_angle_atom_site_label_1
_geom_angle_atom_site_label_2
_geom_angle_atom_site_label_3
_geom_angle
N3 Hf1 N4 116.63(10)
N3 Hf1 N5 93.71(10)
N4 Hf1 N5 98.97(9)
N3 Hf1 N2 131.93(10)
N4 Hf1 N2 108.21(9)
N5 Hf1 N2 95.71(8)
N3 Hf1 N1 85.95(8)
N4 Hf1 N1 97.44(8)
N5 Hf1 N1 161.78(8)
N2 Hf1 N1 71.55(7)
C1 N1 C11C 120.7(2)
C1 N1 Hf1 115.48(16)
C11C N1 Hf1 122.53(16)
C3 N2 C2 112.0(2)
C3 N2 Hf1 125.44(18)
C2 N2 Hf1 122.20(16)
C24 N3 C23 110.3(3)
C24 N3 Hf1 131.2(2)
C23 N3 Hf1 118.4(2)
C22 N4 C21 109.7(2)
C22 N4 Hf1 125.8(2)
C21 N4 Hf1 124.21(17)
C26 N5 C25 109.6(3)
C26 N5 Hf1 125.8(2)
C25 N5 Hf1 123.0(2)
C1 N6 C19 122.7(2)
C1 N6 C20 122.7(2)
C19 N6 C20 114.2(2)
N1 C1 N6 126.3(2)
N1 C1 C2 116.0(2)
N6 C1 C2 117.7(2)
N2 C2 C1 111.3(2)
N2 C2 H1A 109.4
C1 C2 H1A 109.4
N2 C2 H1B 109.4
C1 C2 H1B 109.4
H1A C2 H1B 108.0
C8 C3 C4 119.8(3)
C8 C3 N2 120.6(3)
C4 C3 N2 119.6(3)
C5 C4 C3 118.3(3)
C5 C4 C9 120.9(3)
C3 C4 C9 120.8(3)
C6 C5 C4 122.0(4)
C6 C5 H31 119.0
C4 C5 H31 119.0
C7 C6 C5 119.8(3)
C7 C6 H9 120.1
C5 C6 H9 120.1
C6 C7 C8 120.8(3)
C6 C7 H8 119.6
C8 C7 H8 119.6
C3 C8 C7 119.3(3)
C3 C8 C10 120.9(3)
C7 C8 C10 119.8(3)
C4 C9 H10A 109.5
C4 C9 H10B 109.5
H10A C9 H10B 109.5
C4 C9 H10C 109.5
H10A C9 H10C 109.5
H10B C9 H10C 109.5
C8 C10 H12A 109.5
C8 C10 H12B 109.5
H12A C10 H12B 109.5
C8 C10 H12C 109.5
H12A C10 H12C 109.5
H12B C10 H12C 109.5
C16 C11C C12 119.8(3)
C16 C11C N1 121.5(3)
C12 C11C N1 118.3(3)
C13 C12 C11C 118.5(3)
C13 C12 C18 119.3(3)
C11C C12 C18 122.1(3)
C14 C13 C12 121.9(3)
C14 C13 H44 119.1
C12 C13 H44 119.1
C13 C14 C15 119.0(3)
C13 C14 H45 120.5
C15 C14 H45 120.5
C16 C15 C14 121.2(3)
C16 C15 H46 119.4
C14 C15 H46 119.4
C15 C16 C11C 119.7(3)
C15 C16 C17 119.3(3)
C11C C16 C17 120.9(2)
C16 C17 H17A 109.5
C16 C17 H17B 109.5
H17A C17 H17B 109.5
C16 C17 H17C 109.5
H17A C17 H17C 109.5
H17B C17 H17C 109.5
C12 C18 H18A 109.5
C12 C18 H18B 109.5
H18A C18 H18B 109.5
C12 C18 H18C 109.5
H18A C18 H18C 109.5
H18B C18 H18C 109.5
N6 C19 H3A 109.5
N6 C19 H3B 109.5
H3A C19 H3B 109.5
N6 C19 H3C 109.5
H3A C19 H3C 109.5
H3B C19 H3C 109.5
N6 C20 H6A 109.5
N6 C20 H6B 109.5
H6A C20 H6B 109.5
N6 C20 H6C 109.5
H6A C20 H6C 109.5
H6B C20 H6C 109.5
N4 C21 H21A 109.5
N4 C21 H21B 109.5
H21A C21 H21B 109.5
N4 C21 H21C 109.5
H21A C21 H21C 109.5
H21B C21 H21C 109.5
N4 C22 H22A 109.5
N4 C22 H22B 109.5
H22A C22 H22B 109.5
N4 C22 H22C 109.5
H22A C22 H22C 109.5
H22B C22 H22C 109.5
N3 C23 H33A 109.5
N3 C23 H33B 109.5
H33A C23 H33B 109.5
N3 C23 H33C 109.5
H33A C23 H33C 109.5
H33B C23 H33C 109.5
N3 C24 H32A 109.5
N3 C24 H32B 109.5
H32A C24 H32B 109.5
N3 C24 H32C 109.5
H32A C24 H32C 109.5
H32B C24 H32C 109.5
N5 C25 H13A 109.5
N5 C25 H13B 109.5
H13A C25 H13B 109.5
N5 C25 H13C 109.5
H13A C25 H13C 109.5
H13B C25 H13C 109.5
N5 C26 H14A 109.5
N5 C26 H14B 109.5
H14A C26 H14B 109.5
N5 C26 H14C 109.5
H14A C26 H14C 109.5
H14B C26 H14C 109.5

loop_
_geom_bond_atom_site_label_1
_geom_bond_atom_site_label_2
_geom_bond_distance
Hf1 N3 2.052(2)
Hf1 N4 2.053(2)
Hf1 N5 2.078(2)
Hf1 N2 2.097(2)
Hf1 N1 2.3651(19)
N1 C1 1.318(3)
N1 C11C 1.431(4)
N2 C3 1.429(3)
N2 C2 1.455(3)
N3 C24 1.454(4)
N3 C23 1.459(4)
N4 C22 1.440(4)
N4 C21 1.451(3)
N5 C26 1.449(4)
N5 C25 1.453(4)
N6 C1 1.337(4)
N6 C19 1.456(3)
N6 C20 1.468(3)
C1 C2 1.506(4)
C2 H1A 0.9700
C2 H1B 0.9700
C3 C8 1.404(4)
C3 C4 1.412(5)
C4 C5 1.398(4)
C4 C9 1.503(5)
C5 C6 1.373(6)
C5 H31 0.9300
C6 C7 1.371(6)
C6 H9 0.9300
C7 C8 1.408(4)
C7 H8 0.9300
C8 C10 1.516(5)
C9 H10A 0.9600
C9 H10B 0.9600
C9 H10C 0.9600
C10 H12A 0.9600
C10 H12B 0.9600
C10 H12C 0.9600
C11C C16 1.399(5)
C11C C12 1.415(4)
C12 C13 1.397(4)
C12 C18 1.515(5)
C13 C14 1.382(6)
C13 H44 0.9300
C14 C15 1.388(6)
C14 H45 0.9300
C15 C16 1.392(4)
C15 H46 0.9300
C16 C17 1.508(4)
C17 H17A 0.9600
C17 H17B 0.9600
C17 H17C 0.9600
C18 H18A 0.9600
C18 H18B 0.9600
C18 H18C 0.9600
C19 H3A 0.9600
C19 H3B 0.9600
C19 H3C 0.9600
C20 H6A 0.9600
C20 H6B 0.9600
C20 H6C 0.9600
C21 H21A 0.9600
C21 H21B 0.9600
C21 H21C 0.9600
C22 H22A 0.9600
C22 H22B 0.9600
C22 H22C 0.9600
C23 H33A 0.9600
C23 H33B 0.9600
C23 H33C 0.9600
C24 H32A 0.9600
C24 H32B 0.9600
C24 H32C 0.9600
C25 H13A 0.9600
C25 H13B 0.9600
C25 H13C 0.9600
C26 H14A 0.9600
C26 H14B 0.9600
C26 H14C 0.9600
